data_8101440
loop_
_publ_author_name
'Kroke, Edwin'
'Schwarz, Marcus'
'Riedel, Ralf'
'Svoboda, Ingrid'
'Fuess, Hartmut'

_publ_section_title
;
Crystal structure of 1,3,5-triazine-2,4,6-tricarbonitrile, C~6~N~6~
;
_journal_issue 1
_journal_name_full 'Zeitschrift f\"ur Kristallographie - New Crystal Structures'
_journal_page_first 111
_journal_page_last 112
_journal_volume 214
_journal_year 1999
_chemical_formula_sum 'C6 N6'
_chemical_formula_weight 156.12
_space_group_IT_number 4
_symmetry_cell_setting monoclinic
_symmetry_space_group_name_Hall 'P 2yb'
_symmetry_space_group_name_H-M 'P 1 21 1'
_cell_angle_alpha 90.00
_cell_angle_beta 90.75(3)
_cell_angle_gamma 90.00
_cell_formula_units_Z 4
_cell_length_a 8.460(4)
_cell_length_b 9.040(5)
_cell_length_c 9.741(2)
_cell_measurement_temperature 300(2)
_cell_volume 744.9(6)
_diffrn_ambient_temperature 300(2)
_exptl_crystal_density_diffrn 1.392
_refine_ls_R_factor_obs 0.0434
_refine_ls_wR_factor_obs 0.0968
_cod_original_sg_symbol_H-M 'P 21'
_cod_database_code 8101440

loop_
_symmetry_equiv_pos_as_xyz
'x, y, z'
'-x, y+1/2, -z'

loop_
_atom_site_aniso_label
_atom_site_aniso_U_11
_atom_site_aniso_U_22
_atom_site_aniso_U_33
_atom_site_aniso_U_23
_atom_site_aniso_U_13
_atom_site_aniso_U_12
C1 0.0566(13) 0.0439(10) 0.0443(9) -0.0042(9) -0.0035(9) 0.0026(12)
C2 0.0581(14) 0.0578(14) 0.0500(10) 0.0043(11) 0.0015(11) -0.0038(14)
C3 0.0528(13) 0.0511(12) 0.0466(10) -0.0061(10) -0.0028(10) 0.0014(12)
C4 0.060(2) 0.077(2) 0.0609(13) -0.0021(15) 0.0035(12) 0.010(2)
C5 0.0650(15) 0.0538(14) 0.0530(11) 0.0002(12) 0.0029(11) 0.0118(15)
C6 0.068(2) 0.099(3) 0.074(2) 0.035(2) 0.007(2) 0.009(2)
C7 0.0535(13) 0.0563(13) 0.0478(10) -0.0051(12) 0.0074(10) -0.0026(14)
C8 0.0577(13) 0.0511(12) 0.0471(10) 0.0026(10) 0.0038(10) 0.0037(13)
C9 0.0561(14) 0.0504(13) 0.0535(11) -0.0001(11) 0.0017(11) -0.0019(14)
C10 0.066(2) 0.060(2) 0.079(2) -0.014(2) -0.0097(15) 0.006(2)
C11 0.065(2) 0.073(2) 0.0566(12) -0.014(2) 0.0040(12) 0.000(2)
C12 0.075(2) 0.064(2) 0.0622(13) 0.0004(14) -0.0029(13) 0.019(2)
N1 0.0584(12) 0.0518(12) 0.0451(8) -0.0021(8) 0.0013(9) 0.0011(11)
N2 0.0544(11) 0.0540(11) 0.0511(9) 0.0007(10) 0.0015(9) -0.0005(12)
N3 0.0596(13) 0.0624(13) 0.0497(10) 0.0048(10) -0.0043(9) 0.0006(14)
N4 0.067(2) 0.135(3) 0.101(2) -0.006(3) 0.011(2) 0.023(3)
N5 0.084(2) 0.070(2) 0.0789(14) 0.0108(15) 0.0009(15) 0.023(2)
N6A 0.173(32) 0.103(18) 0.087(19) 0.036(15) 0.056(17) 0.018(18)
N6B 0.066(4) 0.153(18) 0.078(8) 0.052(9) 0.007(5) 0.010(7)
N7 0.0538(11) 0.0513(11) 0.0561(9) -0.0019(10) 0.0045(9) 0.0002(12)
N8 0.0574(12) 0.0641(14) 0.0465(9) -0.0028(10) 0.0010(9) 0.0027(13)
N9 0.0646(13) 0.0479(11) 0.0521(9) -0.0005(9) -0.0012(9) 0.0029(12)
N10 0.078(2) 0.087(2) 0.120(2) -0.028(2) -0.031(2) 0.007(2)
N11 0.095(2) 0.091(2) 0.0775(14) -0.036(2) 0.0055(15) -0.003(2)
N12 0.092(2) 0.085(2) 0.108(2) -0.003(2) -0.009(2) 0.032(2)

loop_
_atom_site_label
_atom_site_type_symbol
_atom_site_fract_x
_atom_site_fract_y
_atom_site_fract_z
_atom_site_U_iso_or_equiv
_atom_site_thermal_displace_type
_atom_site_occupancy
_atom_site_calc_flag
_atom_site_refinement_flags
_atom_site_disorder_group
C1 C 0.5078(3) 0.7743(3) 0.8123(2) 0.0483(5) Uani 1 d . .
C2 C 0.4864(3) 0.9190(4) 0.6303(2) 0.0553(6) Uani 1 d . .
C3 C 0.2847(3) 0.8915(3) 0.7688(2) 0.0502(6) Uani 1 d . .
C4 C 0.1204(4) 0.9253(4) 0.8007(3) 0.0661(8) Uani 1 d . .
C5 C 0.6028(4) 0.6734(3) 0.8950(2) 0.0572(7) Uani 1 d . .
C6 C 0.5553(4) 0.9896(5) 0.5107(3) 0.0803(11) Uani 1 d . .
C7 C 1.0776(3) 1.0737(4) 0.3493(2) 0.0525(6) Uani 1 d . .
C8 C 1.1701(3) 0.8755(3) 0.2443(2) 0.0520(6) Uani 1 d . .
C9 C 0.9365(3) 0.9656(3) 0.1832(2) 0.0533(6) Uani 1 d . .
C10 C 0.7922(4) 0.9567(4) 0.1023(3) 0.0683(7) Uani 1 d . .
C11 C 1.0885(4) 1.1883(4) 0.4534(3) 0.0649(8) Uani 1 d . .
C12 C 1.2976(4) 0.7683(4) 0.2275(3) 0.0671(8) Uani 1 d . .
N1 N 0.3618(3) 0.8007(3) 0.8522(2) 0.0518(5) Uani 1 d . .
N2 N 0.5792(3) 0.8293(3) 0.7023(2) 0.0532(5) Uani 1 d . .
N3 N 0.3375(3) 0.9542(3) 0.6561(2) 0.0573(6) Uani 1 d . .
N4 N -0.0053(4) 0.9523(7) 0.8218(4) 0.1007(13) Uani 1 d . .
N5 N 0.6825(4) 0.5945(4) 0.9544(3) 0.0776(8) Uani 1 d . .
N6A N 0.6145(121) 1.0721(62) 0.4417(76) 0.120(16) Uani 0.36(11) d P 1
N6B N 0.6051(21) 1.0344(51) 0.4083(29) 0.099(7) Uani 0.64(11) d P 2
N7 N 0.9466(3) 1.0775(3) 0.2718(2) 0.0537(5) Uani 1 d . .
N8 N 1.1942(3) 0.9776(3) 0.3412(2) 0.0560(6) Uani 1 d . .
N9 N 1.0448(3) 0.8615(3) 0.1635(2) 0.0549(6) Uani 1 d . .
N10 N 0.6768(4) 0.9475(5) 0.0428(4) 0.0952(10) Uani 1 d . .
N11 N 1.0905(4) 1.2759(4) 0.5362(3) 0.0879(10) Uani 1 d . .
N12 N 1.3999(5) 0.6880(5) 0.2177(3) 0.0950(10) Uani 1 d . .

loop_
_geom_bond_atom_site_label_1
_geom_bond_atom_site_label_2
_geom_bond_distance
_geom_bond_site_symmetry_2
_geom_bond_publ_flag
C1 N1 1.321(4) . ?
C1 N2 1.334(3) . ?
C1 C5 1.452(4) . ?
C2 N2 1.323(4) . ?
C2 N3 1.327(4) . ?
C2 C6 1.457(4) . ?
C3 N3 1.318(3) . ?
C3 N1 1.322(3) . ?
C3 C4 1.461(4) . ?
C4 N4 1.113(5) . ?
C5 N5 1.135(4) . ?
C6 N6B 1.16(2) . ?
C6 N6A 1.13(5) . ?
C7 N8 1.318(4) . ?
C7 N7 1.333(3) . ?
C7 C11 1.452(4) . ?
C8 N9 1.318(4) . ?
C8 N8 1.334(4) . ?
C8 C12 1.460(4) . ?
C9 N9 1.328(4) . ?
C9 N7 1.332(4) . ?
C9 C10 1.447(4) . ?
C10 N10 1.132(4) . ?
C11 N11 1.130(4) . ?
C12 N12 1.135(5) . ?
